data_7119383
loop_
_publ_author_name
'Griffiths, Kieran'
'Kumar, Prashant'
'Akien, Geoffrey R.'
'Chilton, Nicholas F.'
'Abdul-Sada, Alaa'
'Tizzard, Graham J.'
'Coles, Simon J.'
'Kostakis, George E.'

_publ_section_title
;
 Tetranuclear Zn/4f coordination clusters as highly efficient catalysts
 for Friedel-Crafts alkylation
;
_journal_issue 50
_journal_name_full 'Chemical Communications'
_journal_page_first 7866
_journal_page_last 7869
_journal_paper_doi 10.1039/c6cc03608b
_journal_volume 52
_journal_year 2016
_chemical_formula_moiety 'C23 H18 N2'
_chemical_formula_sum 'C23 H18 N2'
_chemical_formula_weight 322.39
_space_group_crystal_system monoclinic
_space_group_IT_number 14
_space_group_name_Hall '-P 2ybc'
_space_group_name_H-M_alt 'P 1 21/c 1'
_symmetry_space_group_name_Hall '-P 2ybc'
_symmetry_space_group_name_H-M 'P 1 21/c 1'
_atom_sites_solution_hydrogens geom
_audit_creation_date 2015-08-04
_audit_creation_method
;
Olex2 1.2-alpha
(compiled 2015.07.23 svn.r3196 for OlexSys, GUI svn.r5077)
;
_audit_update_record
;
2016-02-09 deposited with the CCDC.
2016-05-18 downloaded from the CCDC.
;
_cell_angle_alpha 90
_cell_angle_beta 94.291(6)
_cell_angle_gamma 90
_cell_formula_units_Z 4
_cell_length_a 10.0681(7)
_cell_length_b 9.7551(7)
_cell_length_c 17.5082(11)
_cell_measurement_reflns_used 3035
_cell_measurement_temperature 100(2)
_cell_measurement_theta_max 26.4970
_cell_measurement_theta_min 2.2660
_cell_volume 1714.8(2)
_computing_cell_refinement
'CrysAlisPro, Agilent Technologies, Version 1.171.37.35 (release 13-08-2014 CrysAlis171 .NET) (compiled Aug 13 2014,18:06:01)'
_computing_data_collection 'CrystalClear-SM Expert 2.0 r5 (Rigaku, 2010)'
_computing_data_reduction
'CrysAlisPro, Agilent Technologies, Version 1.171.37.35 (release 13-08-2014 CrysAlis171 .NET) (compiled Aug 13 2014,18:06:01)'
_computing_molecular_graphics 'Olex2 (Dolomanov et al., 2009)'
_computing_publication_material 'Olex2 (Dolomanov et al., 2009)'
_computing_structure_refinement 'ShelXL (Sheldrick, 2015)'
_computing_structure_solution 'ShelXT (Sheldrick, 2015)'
_diffrn_ambient_temperature 100(2)
_diffrn_detector 'CCD area detector'
_diffrn_detector_area_resol_mean 0.0350
_diffrn_detector_type 'Rigaku Saturn724+'
_diffrn_measured_fraction_theta_full 0.996
_diffrn_measured_fraction_theta_max 0.992
_diffrn_measurement_details
;
#__ type_ start__ end____ width___ exp.time_
  1 omega  -72.00  116.00   1.0000    1.0000
omega____ theta____ kappa____ phi______ frames
    -       30.0000   10.0000  240.0000 188

#__ type_ start__ end____ width___ exp.time_
  2 omega  -72.00   55.00   1.0000    1.0000
omega____ theta____ kappa____ phi______ frames
    -       30.0000  -50.0000  120.0000 127

#__ type_ start__ end____ width___ exp.time_
  3 omega  -10.00   52.00   1.0000    1.0000
omega____ theta____ kappa____ phi______ frames
    -       30.0000   50.0000  240.0000 62
;
_diffrn_measurement_device 'CrystalLogic Kappa (3 circle)'
_diffrn_measurement_device_type 'Kappa Rigaku Saturn724+'
_diffrn_measurement_method 'omega rotation'
_diffrn_orient_matrix_UB_11 0.0113721000
_diffrn_orient_matrix_UB_12 0.0140143000
_diffrn_orient_matrix_UB_13 0.0384927000
_diffrn_orient_matrix_UB_21 -0.0648235000
_diffrn_orient_matrix_UB_22 -0.0173691000
_diffrn_orient_matrix_UB_23 0.0056032000
_diffrn_orient_matrix_UB_31 0.0193577000
_diffrn_orient_matrix_UB_32 -0.0670193000
_diffrn_orient_matrix_UB_33 0.0066147000
_diffrn_radiation_collimation '0.3 x 1.5 Double Pinhole'
_diffrn_radiation_monochromator Synchrotron
_diffrn_radiation_probe x-ray
_diffrn_radiation_wavelength 0.6889
_diffrn_reflns_av_R_equivalents 0.0786
_diffrn_reflns_av_unetI/netI 0.0803
_diffrn_reflns_Laue_measured_fraction_full 0.996
_diffrn_reflns_Laue_measured_fraction_max 0.992
_diffrn_reflns_limit_h_max 13
_diffrn_reflns_limit_h_min -13
_diffrn_reflns_limit_k_max 12
_diffrn_reflns_limit_k_min -12
_diffrn_reflns_limit_l_max 22
_diffrn_reflns_limit_l_min -22
_diffrn_reflns_number 11331
_diffrn_reflns_point_group_measured_fraction_full 0.996
_diffrn_reflns_point_group_measured_fraction_max 0.992
_diffrn_reflns_theta_full 24.415
_diffrn_reflns_theta_max 26.566
_diffrn_reflns_theta_min 2.318
_diffrn_source Synchrotron
_diffrn_source_type 'Undulator, I19, DLS, RAL'
_exptl_absorpt_coefficient_mu 0.069
_exptl_absorpt_correction_T_max 1.00000
_exptl_absorpt_correction_T_min 0.17653
_exptl_absorpt_correction_type multi-scan
_exptl_absorpt_process_details
'CrysAlisPro, Agilent Technologies, Version 1.171.37.35 (release 13-08-2014 CrysAlis171 .NET) (compiled Aug 13 2014,18:06:01) Empirical absorption correction using spherical harmonics, implemented in SCALE3 ABSPACK scaling algorithm. Empirical absorption correction using spherical harmonics, implemented in SCALE3 ABSPACK scaling algorithm.'
_exptl_crystal_colour yellow
_exptl_crystal_colour_primary yellow
_exptl_crystal_density_diffrn 1.249
_exptl_crystal_description block
_exptl_crystal_F_000 680
_exptl_crystal_size_max 0.05
_exptl_crystal_size_mid 0.05
_exptl_crystal_size_min 0.02
_refine_diff_density_max 0.258
_refine_diff_density_min -0.208
_refine_diff_density_rms 0.049
_refine_ls_extinction_coef .
_refine_ls_extinction_method none
_refine_ls_goodness_of_fit_ref 1.033
_refine_ls_hydrogen_treatment constr
_refine_ls_matrix_type full
_refine_ls_number_parameters 226
_refine_ls_number_reflns 3894
_refine_ls_number_restraints 0
_refine_ls_restrained_S_all 1.033
_refine_ls_R_factor_all 0.1319
_refine_ls_R_factor_gt 0.0626
_refine_ls_shift/su_max 0.000
_refine_ls_shift/su_mean 0.000
_refine_ls_structure_factor_coef Fsqd
_refine_ls_weighting_details 'w=1/[\s^2^(Fo^2^)+(0.0766P)^2^+0.1142P] where P=(Fo^2^+2Fc^2^)/3'
_refine_ls_weighting_scheme calc
_refine_ls_wR_factor_gt 0.1375
_refine_ls_wR_factor_ref 0.1681
_reflns_Friedel_coverage 0.000
_reflns_Friedel_fraction_full .
_reflns_Friedel_fraction_max .
_reflns_number_gt 2158
_reflns_number_total 3894
_reflns_threshold_expression 'I > 2\s(I)'
_cod_data_source_file c6cc03608b2.cif
_cod_data_source_block 7a
_cod_original_cell_volume 1714.7(2)
_cod_database_code 7119383
_chemical_oxdiff_formula 'Zn2 Dy2 (C14 H11 N O3)4'
_shelx_space_group_comment
;
The symmetry employed for this shelxl refinement is uniquely defined
by the following loop, which should always be used as a source of
symmetry information in preference to the above space-group names.
They are only intended as comments.
;
_reflns_odcompleteness_completeness 99.33
_reflns_odcompleteness_iscentric 1
_reflns_odcompleteness_theta 26.57
_olex2_refinement_description
;
1. Fixed Uiso
 At 1.2 times of:
  All C(H) groups, All N(H) groups
2.a Ternary CH refined with riding coordinates:
 C1(H1A)
2.b Aromatic/amide H refined with riding coordinates:
 N1(H1), N2(H2), C3(H3), C4(H4), C5(H5), C6(H6), C7(H7), C8(H8), C11(H11),
 C12(H12), C13(H13), C14(H14), C16(H16), C19(H19), C20(H20), C21(H21), C22(H22)
;
_shelx_shelxl_version_number 2014/7
_olex2_date_sample_data_collection 2015-06-29
_olex2_date_sample_submission 2015-03-26
_olex2_diffrn_ambient_temperature_device 'Oxford Cryosystems'
_olex2_exptl_crystal_mounting_method 'The crystal was mounted on a MITIGEN holder in oil'
_olex2_submission_original_sample_id KG0112122014
_olex2_submission_special_instructions 'No special instructions were received'

loop_
_space_group_symop_operation_xyz
'x, y, z'
'-x, y+1/2, -z+1/2'
'-x, -y, -z'
'x, -y-1/2, z-1/2'

loop_
_atom_site_label
_atom_site_type_symbol
_atom_site_fract_x
_atom_site_fract_y
_atom_site_fract_z
_atom_site_U_iso_or_equiv
_atom_site_adp_type
_atom_site_occupancy
_atom_site_site_symmetry_order
_atom_site_calc_flag
_atom_site_refinement_flags_posn
_atom_site_refinement_flags_adp
_atom_site_refinement_flags_occupancy
_atom_site_disorder_assembly
_atom_site_disorder_group
N1 N 0.7561(2) 0.2706(2) 0.34752(11) 0.0462(6) Uani 1 1 d . . . . .
H1 H 0.7402 0.3131 0.3035 0.055 Uiso 1 1 calc R . . . .
N2 N 0.4790(2) 0.0601(2) 0.61462(11) 0.0445(5) Uani 1 1 d . . . . .
H2 H 0.3942 0.0373 0.6095 0.053 Uiso 1 1 calc R . . . .
C1 C 0.7756(2) 0.2517(2) 0.55948(12) 0.0352(5) Uani 1 1 d . . . . .
H1A H 0.8642 0.2185 0.5818 0.042 Uiso 1 1 calc R . . . .
C2 C 0.7674(3) 0.4033(2) 0.57998(12) 0.0379(6) Uani 1 1 d . . . . .
C3 C 0.8823(3) 0.4841(3) 0.58124(13) 0.0429(6) Uani 1 1 d . . . . .
H3 H 0.9645 0.4425 0.5712 0.051 Uiso 1 1 calc R . . . .
C4 C 0.8790(3) 0.6229(3) 0.59678(14) 0.0478(7) Uani 1 1 d . . . . .
H4 H 0.9585 0.6756 0.5975 0.057 Uiso 1 1 calc R . . . .
C5 C 0.7599(3) 0.6852(3) 0.61129(14) 0.0499(7) Uani 1 1 d . . . . .
H5 H 0.7570 0.7806 0.6220 0.060 Uiso 1 1 calc R . . . .
C6 C 0.6454(3) 0.6074(3) 0.60998(15) 0.0503(7) Uani 1 1 d . . . . .
H6 H 0.5636 0.6496 0.6201 0.060 Uiso 1 1 calc R . . . .
C7 C 0.6484(3) 0.4688(3) 0.59412(14) 0.0460(6) Uani 1 1 d . . . . .
H7 H 0.5682 0.4172 0.5928 0.055 Uiso 1 1 calc R . . . .
C8 C 0.7470(3) 0.3282(3) 0.41861(13) 0.0423(6) Uani 1 1 d . . . . .
H8 H 0.7240 0.4210 0.4276 0.051 Uiso 1 1 calc R . . . .
C9 C 0.7755(2) 0.2336(2) 0.47403(13) 0.0369(6) Uani 1 1 d . . . . .
C10 C 0.8060(2) 0.1088(2) 0.43573(13) 0.0372(6) Uani 1 1 d . . . . .
C11 C 0.8391(2) -0.0244(2) 0.46019(15) 0.0415(6) Uani 1 1 d . . . . .
H11 H 0.8480 -0.0460 0.5132 0.050 Uiso 1 1 calc R . . . .
C12 C 0.8587(3) -0.1235(3) 0.40614(16) 0.0480(7) Uani 1 1 d . . . . .
H12 H 0.8801 -0.2143 0.4223 0.058 Uiso 1 1 calc R . . . .
C13 C 0.8476(3) -0.0931(3) 0.32793(16) 0.0501(7) Uani 1 1 d . . . . .
H13 H 0.8623 -0.1635 0.2920 0.060 Uiso 1 1 calc R . . . .
C14 C 0.8160(3) 0.0362(3) 0.30192(14) 0.0468(7) Uani 1 1 d . . . . .
H14 H 0.8095 0.0568 0.2487 0.056 Uiso 1 1 calc R . . . .
C15 C 0.7936(3) 0.1366(3) 0.35638(13) 0.0415(6) Uani 1 1 d . . . . .
C16 C 0.5413(3) 0.1489(3) 0.56767(14) 0.0448(6) Uani 1 1 d . . . . .
H16 H 0.4991 0.1943 0.5244 0.054 Uiso 1 1 calc R . . . .
C17 C 0.6722(2) 0.1619(2) 0.59238(13) 0.0363(6) Uani 1 1 d . . . . .
C18 C 0.6930(2) 0.0740(2) 0.65751(13) 0.0354(6) Uani 1 1 d . . . . .
C19 C 0.8057(3) 0.0362(2) 0.70460(13) 0.0396(6) Uani 1 1 d . . . . .
H19 H 0.8907 0.0735 0.6965 0.048 Uiso 1 1 calc R . . . .
C20 C 0.7908(3) -0.0559(2) 0.76278(14) 0.0446(6) Uani 1 1 d . . . . .
H20 H 0.8667 -0.0825 0.7948 0.054 Uiso 1 1 calc R . . . .
C21 C 0.6662(3) -0.1114(3) 0.77582(14) 0.0463(7) Uani 1 1 d . . . . .
H21 H 0.6589 -0.1729 0.8173 0.056 Uiso 1 1 calc R . . . .
C22 C 0.5546(3) -0.0786(2) 0.72994(14) 0.0429(6) Uani 1 1 d . . . . .
H22 H 0.4703 -0.1170 0.7383 0.051 Uiso 1 1 calc R . . . .
C23 C 0.5700(2) 0.0129(2) 0.67072(13) 0.0372(6) Uani 1 1 d . . . . .

loop_
_atom_site_aniso_label
_atom_site_aniso_U_11
_atom_site_aniso_U_22
_atom_site_aniso_U_33
_atom_site_aniso_U_23
_atom_site_aniso_U_13
_atom_site_aniso_U_12
N1 0.0568(15) 0.0477(14) 0.0351(11) 0.0021(9) 0.0085(10) -0.0070(11)
N2 0.0317(12) 0.0544(13) 0.0478(12) 0.0042(10) 0.0062(10) -0.0078(11)
C1 0.0282(13) 0.0405(14) 0.0375(12) -0.0019(10) 0.0062(10) -0.0014(11)
C2 0.0389(15) 0.0437(15) 0.0318(11) -0.0021(10) 0.0074(10) 0.0009(12)
C3 0.0412(16) 0.0468(16) 0.0419(13) -0.0015(11) 0.0111(11) -0.0024(13)
C4 0.0466(18) 0.0464(16) 0.0513(14) -0.0043(12) 0.0097(13) -0.0078(13)
C5 0.062(2) 0.0382(15) 0.0514(15) -0.0059(12) 0.0150(13) -0.0009(14)
C6 0.0474(18) 0.0486(17) 0.0566(15) -0.0072(13) 0.0146(13) 0.0038(14)
C7 0.0381(15) 0.0479(16) 0.0531(15) -0.0060(12) 0.0096(12) -0.0029(13)
C8 0.0448(16) 0.0428(15) 0.0401(13) -0.0014(11) 0.0094(11) -0.0038(12)
C9 0.0296(13) 0.0441(14) 0.0381(12) -0.0019(11) 0.0080(10) -0.0052(11)
C10 0.0294(13) 0.0423(14) 0.0407(12) -0.0035(10) 0.0081(10) -0.0065(11)
C11 0.0287(14) 0.0446(15) 0.0514(14) -0.0027(12) 0.0047(11) -0.0049(12)
C12 0.0280(14) 0.0464(15) 0.0701(18) -0.0088(13) 0.0068(12) -0.0017(12)
C13 0.0352(16) 0.0535(18) 0.0633(17) -0.0176(14) 0.0162(13) -0.0057(13)
C14 0.0384(15) 0.0622(19) 0.0414(13) -0.0119(12) 0.0138(11) -0.0106(14)
C15 0.0363(15) 0.0476(16) 0.0414(13) -0.0025(11) 0.0091(11) -0.0094(12)
C16 0.0423(16) 0.0523(16) 0.0404(13) 0.0079(11) 0.0068(11) -0.0034(13)
C17 0.0336(14) 0.0406(14) 0.0356(12) -0.0020(10) 0.0074(10) -0.0012(12)
C18 0.0349(14) 0.0355(13) 0.0365(11) -0.0045(10) 0.0082(10) -0.0017(11)
C19 0.0333(14) 0.0390(14) 0.0473(13) -0.0051(11) 0.0078(11) 0.0000(11)
C20 0.0457(17) 0.0410(15) 0.0468(14) -0.0010(11) 0.0008(12) 0.0057(13)
C21 0.0501(18) 0.0421(15) 0.0480(14) 0.0039(12) 0.0116(13) 0.0010(13)
C22 0.0381(15) 0.0455(15) 0.0464(13) 0.0005(11) 0.0129(11) -0.0024(13)
C23 0.0336(14) 0.0388(14) 0.0399(13) -0.0021(11) 0.0079(11) 0.0015(11)

loop_
_atom_type_symbol
_atom_type_description
_atom_type_scat_dispersion_real
_atom_type_scat_dispersion_imag
_atom_type_scat_source
C C 0.0030 0.0010 'International Tables Vol C Tables 4.2.6.8 and 6.1.1.4'
H H 0.0000 0.0000 'International Tables Vol C Tables 4.2.6.8 and 6.1.1.4'
N N 0.0060 0.0030 'International Tables Vol C Tables 4.2.6.8 and 6.1.1.4'

loop_
_geom_angle_atom_site_label_1
_geom_angle_atom_site_label_2
_geom_angle_atom_site_label_3
_geom_angle
_geom_angle_site_symmetry_1
_geom_angle_site_symmetry_3
C8 N1 H1 125.5 . .
C15 N1 H1 125.5 . .
C15 N1 C8 109.0(2) . .
C16 N2 H2 125.4 . .
C23 N2 H2 125.4 . .
C23 N2 C16 109.2(2) . .
C2 C1 H1A 106.5 . .
C9 C1 H1A 106.5 . .
C9 C1 C2 110.56(19) . .
C9 C1 C17 111.25(19) . .
C17 C1 H1A 106.5 . .
C17 C1 C2 115.0(2) . .
C3 C2 C1 119.4(2) . .
C7 C2 C1 123.2(2) . .
C7 C2 C3 117.3(2) . .
C2 C3 H3 119.2 . .
C4 C3 C2 121.6(3) . .
C4 C3 H3 119.2 . .
C3 C4 H4 120.0 . .
C3 C4 C5 120.0(3) . .
C5 C4 H4 120.0 . .
C4 C5 H5 120.3 . .
C6 C5 C4 119.3(3) . .
C6 C5 H5 120.3 . .
C5 C6 H6 119.6 . .
C5 C6 C7 120.8(3) . .
C7 C6 H6 119.6 . .
C2 C7 H7 119.5 . .
C6 C7 C2 121.0(3) . .
C6 C7 H7 119.5 . .
N1 C8 H8 124.9 . .
C9 C8 N1 110.2(2) . .
C9 C8 H8 124.9 . .
C8 C9 C1 128.0(2) . .
C8 C9 C10 106.6(2) . .
C10 C9 C1 125.4(2) . .
C11 C10 C9 134.4(2) . .
C11 C10 C15 118.7(2) . .
C15 C10 C9 106.9(2) . .
C10 C11 H11 120.5 . .
C12 C11 C10 119.0(2) . .
C12 C11 H11 120.5 . .
C11 C12 H12 119.4 . .
C11 C12 C13 121.3(3) . .
C13 C12 H12 119.4 . .
C12 C13 H13 119.3 . .
C14 C13 C12 121.4(2) . .
C14 C13 H13 119.3 . .
C13 C14 H14 121.2 . .
C13 C14 C15 117.6(2) . .
C15 C14 H14 121.2 . .
N1 C15 C10 107.4(2) . .
N1 C15 C14 130.6(2) . .
C14 C15 C10 122.0(2) . .
N2 C16 H16 125.0 . .
C17 C16 N2 110.0(2) . .
C17 C16 H16 125.0 . .
C16 C17 C1 127.8(2) . .
C16 C17 C18 106.1(2) . .
C18 C17 C1 126.1(2) . .
C19 C18 C17 133.7(2) . .
C19 C18 C23 118.4(2) . .
C23 C18 C17 107.9(2) . .
C18 C19 H19 120.7 . .
C20 C19 C18 118.6(2) . .
C20 C19 H19 120.7 . .
C19 C20 H20 119.3 . .
C19 C20 C21 121.5(2) . .
C21 C20 H20 119.3 . .
C20 C21 H21 119.3 . .
C22 C21 C20 121.3(2) . .
C22 C21 H21 119.3 . .
C21 C22 H22 121.4 . .
C21 C22 C23 117.2(3) . .
C23 C22 H22 121.4 . .
N2 C23 C18 106.8(2) . .
N2 C23 C22 130.3(2) . .
C22 C23 C18 123.0(2) . .

loop_
_geom_bond_atom_site_label_1
_geom_bond_atom_site_label_2
_geom_bond_distance
_geom_bond_site_symmetry_2
N1 H1 0.8800 .
N1 C8 1.375(3) .
N1 C15 1.367(3) .
N2 H2 0.8800 .
N2 C16 1.377(3) .
N2 C23 1.372(3) .
C1 H1A 1.0000 .
C1 C2 1.526(3) .
C1 C9 1.506(3) .
C1 C17 1.507(3) .
C2 C3 1.398(4) .
C2 C7 1.396(4) .
C3 H3 0.9500 .
C3 C4 1.383(4) .
C4 H4 0.9500 .
C4 C5 1.385(4) .
C5 H5 0.9500 .
C5 C6 1.378(4) .
C6 H6 0.9500 .
C6 C7 1.381(4) .
C7 H7 0.9500 .
C8 H8 0.9500 .
C8 C9 1.355(3) .
C9 C10 1.434(3) .
C10 C11 1.400(3) .
C10 C15 1.412(3) .
C11 H11 0.9500 .
C11 C12 1.377(3) .
C12 H12 0.9500 .
C12 C13 1.397(4) .
C13 H13 0.9500 .
C13 C14 1.370(4) .
C14 H14 0.9500 .
C14 C15 1.397(3) .
C16 H16 0.9500 .
C16 C17 1.362(3) .
C17 C18 1.430(3) .
C18 C19 1.401(3) .
C18 C23 1.409(3) .
C19 H19 0.9500 .
C19 C20 1.375(3) .
C20 H20 0.9500 .
C20 C21 1.401(4) .
C21 H21 0.9500 .
C21 C22 1.369(4) .
C22 H22 0.9500 .
C22 C23 1.385(3) .

loop_
_geom_torsion_atom_site_label_1
_geom_torsion_atom_site_label_2
_geom_torsion_atom_site_label_3
_geom_torsion_atom_site_label_4
_geom_torsion
_geom_torsion_site_symmetry_1
_geom_torsion_site_symmetry_2
_geom_torsion_site_symmetry_3
_geom_torsion_site_symmetry_4
N1 C8 C9 C1 -179.0(2) . . . .
N1 C8 C9 C10 0.7(3) . . . .
N2 C16 C17 C1 -178.0(2) . . . .
N2 C16 C17 C18 1.2(3) . . . .
C1 C2 C3 C4 177.7(2) . . . .
C1 C2 C7 C6 -177.8(2) . . . .
C1 C9 C10 C11 1.8(4) . . . .
C1 C9 C10 C15 179.7(2) . . . .
C1 C17 C18 C19 -5.4(4) . . . .
C1 C17 C18 C23 177.7(2) . . . .
C2 C1 C9 C8 -12.2(3) . . . .
C2 C1 C9 C10 168.1(2) . . . .
C2 C1 C17 C16 77.0(3) . . . .
C2 C1 C17 C18 -102.0(3) . . . .
C2 C3 C4 C5 -0.2(4) . . . .
C3 C2 C7 C6 -1.1(4) . . . .
C3 C4 C5 C6 -0.1(4) . . . .
C4 C5 C6 C7 -0.2(4) . . . .
C5 C6 C7 C2 0.8(4) . . . .
C7 C2 C3 C4 0.8(3) . . . .
C8 N1 C15 C10 1.1(3) . . . .
C8 N1 C15 C14 180.0(3) . . . .
C8 C9 C10 C11 -178.0(3) . . . .
C8 C9 C10 C15 0.0(3) . . . .
C9 C1 C2 C3 -79.3(3) . . . .
C9 C1 C2 C7 97.4(3) . . . .
C9 C1 C17 C16 -49.6(3) . . . .
C9 C1 C17 C18 131.3(2) . . . .
C9 C10 C11 C12 177.9(3) . . . .
C9 C10 C15 N1 -0.7(3) . . . .
C9 C10 C15 C14 -179.7(2) . . . .
C10 C11 C12 C13 0.7(4) . . . .
C11 C10 C15 N1 177.7(2) . . . .
C11 C10 C15 C14 -1.3(4) . . . .
C11 C12 C13 C14 -0.4(4) . . . .
C12 C13 C14 C15 -0.7(4) . . . .
C13 C14 C15 N1 -177.1(3) . . . .
C13 C14 C15 C10 1.6(4) . . . .
C15 N1 C8 C9 -1.2(3) . . . .
C15 C10 C11 C12 0.1(4) . . . .
C16 N2 C23 C18 -0.4(3) . . . .
C16 N2 C23 C22 -179.2(2) . . . .
C16 C17 C18 C19 175.4(3) . . . .
C16 C17 C18 C23 -1.5(3) . . . .
C17 C1 C2 C3 153.7(2) . . . .
C17 C1 C2 C7 -29.6(3) . . . .
C17 C1 C9 C8 116.8(3) . . . .
C17 C1 C9 C10 -62.9(3) . . . .
C17 C18 C19 C20 -178.3(2) . . . .
C17 C18 C23 N2 1.2(3) . . . .
C17 C18 C23 C22 -180.0(2) . . . .
C18 C19 C20 C21 -0.3(4) . . . .
C19 C18 C23 N2 -176.3(2) . . . .
C19 C18 C23 C22 2.6(3) . . . .
C19 C20 C21 C22 1.6(4) . . . .
C20 C21 C22 C23 -0.8(4) . . . .
C21 C22 C23 N2 177.2(2) . . . .
C21 C22 C23 C18 -1.4(4) . . . .
C23 N2 C16 C17 -0.5(3) . . . .
C23 C18 C19 C20 -1.7(3) . . . .
